data_7041208
loop_
_publ_author_name
'Adams, Muneebah'
'Stringer, Tameryn'
'de Kock, Carmen'
'Smith, Peter J.'
'Land, Kirkwood M.'
'Liu, Nicole'
'Tam, Christina'
'Cheng, Luisa W.'
'Njoroge, Mathew'
'Chibale, Kelly'
'Smith, Gregory S.'

_publ_section_title
;
 Bioisosteric ferrocenyl-containing quinolines with antiplasmodial and
 antitrichomonal properties.
;
_journal_issue 47
_journal_name_full 'Dalton transactions (Cambridge, England : 2003)'
_journal_page_first 19086
_journal_page_last 19095
_journal_paper_doi 10.1039/c6dt03175g
_journal_volume 45
_journal_year 2016
_chemical_formula_sum 'C26 H30 Cl Fe N3'
_chemical_formula_weight 475.83
_chemical_name_systematic
'7-Chloro-4-[2-(N'-substituted aminomethyl)-N-ferrocenylmethyl-(amino-2,2?-dimethylpropyl)]quinoline  '
_space_group_crystal_system triclinic
_space_group_IT_number 2
_space_group_name_Hall '-P 1'
_space_group_name_H-M_alt 'P -1'
_symmetry_space_group_name_Hall '-P 1'
_symmetry_space_group_name_H-M 'P -1'
_atom_sites_solution_hydrogens mixed
_atom_sites_solution_primary direct
_atom_sites_solution_secondary difmap
_audit_creation_method SHELXL-2014/7
_audit_update_record
;
2016-06-21 deposited with the CCDC.
2016-11-15 downloaded from the CCDC.
;
_cell_angle_alpha 83.680(3)
_cell_angle_beta 84.639(3)
_cell_angle_gamma 73.336(3)
_cell_formula_units_Z 4
_cell_length_a 8.6284(12)
_cell_length_b 10.9159(15)
_cell_length_c 26.353(4)
_cell_measurement_reflns_used 47647
_cell_measurement_temperature 173(2)
_cell_measurement_theta_max 28.37
_cell_measurement_theta_min 1.96
_cell_volume 2358.4(6)
_computing_cell_refinement 'SAINT (7.60a, Bruker AXS Inc., Madison, WI, USA, 2006)'
_computing_data_collection 'SAINT (7.60a, Bruker AXS Inc., Madison, WI, USA, 2006)'
_computing_data_reduction 'SAINT (7.60a, Bruker AXS Inc., Madison, WI, USA, 2006)'
_computing_molecular_graphics 'X-Seed (Barbour, 2001'
_computing_publication_material 'SHELXL-2014/7 (Sheldrick, 2014)'
_computing_structure_refinement 'SHELXL-2014/7 (Sheldrick, 2014)'
_computing_structure_solution 'SHELXS-97 (Sheldrick, 1997)'
_diffrn_ambient_temperature 173(2)
_diffrn_measured_fraction_theta_full 1.000
_diffrn_measured_fraction_theta_max 0.994
_diffrn_measurement_device_type 'Bruker Kappa Duo Apex II Diffractometer'
_diffrn_measurement_method '0.5\% \f scans and \w scans'
_diffrn_radiation_type MoK\a
_diffrn_radiation_wavelength 0.71073
_diffrn_reflns_av_R_equivalents 0.0568
_diffrn_reflns_av_unetI/netI 0.0594
_diffrn_reflns_Laue_measured_fraction_full 1.000
_diffrn_reflns_Laue_measured_fraction_max 0.994
_diffrn_reflns_limit_h_max 11
_diffrn_reflns_limit_h_min -11
_diffrn_reflns_limit_k_max 14
_diffrn_reflns_limit_k_min -14
_diffrn_reflns_limit_l_max 35
_diffrn_reflns_limit_l_min -35
_diffrn_reflns_number 47647
_diffrn_reflns_point_group_measured_fraction_full 1.000
_diffrn_reflns_point_group_measured_fraction_max 0.994
_diffrn_reflns_theta_full 25.242
_diffrn_reflns_theta_max 28.370
_diffrn_reflns_theta_min 1.955
_diffrn_source 'fine-focus sealed tube'
_exptl_absorpt_coefficient_mu 0.771
_exptl_absorpt_correction_T_max 1.000
_exptl_absorpt_correction_T_min 0.909
_exptl_absorpt_correction_type multi-scan
_exptl_absorpt_process_details 'SADABS (Sheldrick, 2001)'
_exptl_crystal_colour red
_exptl_crystal_density_diffrn 1.340
_exptl_crystal_description block
_exptl_crystal_F_000 1000
_exptl_crystal_size_max 0.150
_exptl_crystal_size_mid 0.090
_exptl_crystal_size_min 0.050
_exptl_transmission_factor_max 1.000
_exptl_transmission_factor_min 0.909
_refine_diff_density_max 0.402
_refine_diff_density_min -0.340
_refine_diff_density_rms 0.062
_refine_ls_extinction_method none
_refine_ls_goodness_of_fit_ref 1.026
_refine_ls_hydrogen_treatment mixed
_refine_ls_matrix_type full
_refine_ls_number_parameters 581
_refine_ls_number_reflns 11751
_refine_ls_number_restraints 4
_refine_ls_restrained_S_all 1.026
_refine_ls_R_factor_all 0.0750
_refine_ls_R_factor_gt 0.0413
_refine_ls_shift/su_max 0.001
_refine_ls_shift/su_mean 0.000
_refine_ls_structure_factor_coef Fsqd
_refine_ls_weighting_details 'w=1/[\s^2^(Fo^2^)+(0.0277P)^2^+0.7287P] where P=(Fo^2^+2Fc^2^)/3'
_refine_ls_weighting_scheme calc
_refine_ls_wR_factor_gt 0.0786
_refine_ls_wR_factor_ref 0.0903
_reflns_Friedel_coverage 0.000
_reflns_number_gt 8046
_reflns_number_total 11751
_reflns_threshold_expression 'I > 2\s(I)'
_cod_data_source_file c6dt03175g1.cif
_cod_data_source_block ma304
_cod_depositor_comments 'Adding full bibliography for 7041207--7041208.cif.'
_cod_database_code 7041208
_shelx_shelxl_version_number 2014/7
_shelx_space_group_comment
;
The symmetry employed for this shelxl refinement is uniquely defined
by the following loop, which should always be used as a source of
symmetry information in preference to the above space-group names.
They are only intended as comments.
;
_shelx_estimated_absorpt_t_min 0.893
_shelx_estimated_absorpt_t_max 0.962

loop_
_space_group_symop_operation_xyz
'x, y, z'
'-x, -y, -z'

loop_
_atom_site_label
_atom_site_type_symbol
_atom_site_fract_x
_atom_site_fract_y
_atom_site_fract_z
_atom_site_U_iso_or_equiv
_atom_site_adp_type
_atom_site_occupancy
_atom_site_site_symmetry_order
_atom_site_calc_flag
_atom_site_refinement_flags_posn
_atom_site_refinement_flags_adp
Fe1A Fe 0.36593(3) 0.75941(3) 0.19001(2) 0.02567(8) Uani 1 1 d . .
Cl1A Cl 1.47523(7) 0.14577(6) 0.01498(3) 0.04950(18) Uani 1 1 d . .
N1A N 1.2311(2) 0.62742(18) 0.00844(7) 0.0328(4) Uani 1 1 d . .
N2A N 0.8365(2) 0.59653(18) 0.11234(7) 0.0295(4) Uani 1 1 d D .
H2AN H 0.812(3) 0.5153(12) 0.1155(9) 0.052(8) Uiso 1 1 d D .
N3A N 0.6248(2) 0.40328(17) 0.11562(7) 0.0261(4) Uani 1 1 d D .
H3AN H 0.643(3) 0.384(2) 0.0803(3) 0.046(7) Uiso 1 1 d D .
C1A C 1.0821(2) 0.4952(2) 0.06291(8) 0.0249(5) Uani 1 1 d . .
C2A C 1.0780(3) 0.3696(2) 0.08120(9) 0.0344(5) Uani 1 1 d . .
H2A H 0.9907 0.3583 0.1042 0.041 Uiso 1 1 calc R U
C3A C 1.1961(3) 0.2640(2) 0.06674(10) 0.0381(6) Uani 1 1 d . .
H3A H 1.1901 0.1801 0.0789 0.046 Uiso 1 1 calc R U
C4A C 1.3264(2) 0.2815(2) 0.03356(9) 0.0324(5) Uani 1 1 d . .
C5A C 1.3376(2) 0.4000(2) 0.01528(8) 0.0298(5) Uani 1 1 d . .
H5A H 1.4283 0.4088 -0.0067 0.036 Uiso 1 1 calc R U
C6A C 1.2148(2) 0.5104(2) 0.02880(8) 0.0258(5) Uani 1 1 d . .
C7A C 1.1152(3) 0.7275(2) 0.02304(9) 0.0340(5) Uani 1 1 d . .
H7A H 1.1242 0.8096 0.0094 0.041 Uiso 1 1 calc R U
C8A C 0.9801(3) 0.7252(2) 0.05653(9) 0.0307(5) Uani 1 1 d . .
H8A H 0.9028 0.8031 0.0648 0.037 Uiso 1 1 calc R U
C9A C 0.9604(2) 0.6078(2) 0.07757(8) 0.0259(5) Uani 1 1 d . .
C10A C 0.7070(2) 0.7079(2) 0.12732(9) 0.0308(5) Uani 1 1 d . .
H10A H 0.6414 0.7474 0.0978 0.037 Uiso 1 1 calc R U
H10B H 0.7540 0.7727 0.1383 0.037 Uiso 1 1 calc R U
C11A C 0.6008(2) 0.6667(2) 0.17057(8) 0.0254(5) Uani 1 1 d . .
C12A C 0.4993(2) 0.58507(19) 0.16658(8) 0.0230(4) Uani 1 1 d . .
C13A C 0.4204(2) 0.5694(2) 0.21579(8) 0.0284(5) Uani 1 1 d . .
H13A H 0.3454 0.5203 0.2244 0.034 Uiso 1 1 calc R U
C14A C 0.4727(3) 0.6394(2) 0.24980(9) 0.0333(5) Uani 1 1 d . .
H14A H 0.4387 0.6455 0.2850 0.040 Uiso 1 1 calc R U
C15A C 0.5847(2) 0.6989(2) 0.22195(9) 0.0314(5) Uani 1 1 d . .
H15A H 0.6394 0.7511 0.2354 0.038 Uiso 1 1 calc R U
C16A C 0.3109(3) 0.9289(2) 0.14571(10) 0.0391(6) Uani 1 1 d . .
H16A H 0.3845 0.9606 0.1225 0.047 Uiso 1 1 calc R U
C17A C 0.2160(3) 0.8506(2) 0.13399(11) 0.0454(7) Uani 1 1 d . .
H17A H 0.2141 0.8209 0.1015 0.055 Uiso 1 1 calc R U
C18A C 0.1246(3) 0.8243(2) 0.17906(12) 0.0500(8) Uani 1 1 d . .
H18A H 0.0507 0.7737 0.1823 0.060 Uiso 1 1 calc R U
C19A C 0.1624(3) 0.8865(2) 0.21836(11) 0.0474(7) Uani 1 1 d . .
H19A H 0.1184 0.8850 0.2528 0.057 Uiso 1 1 calc R U
C20A C 0.2774(3) 0.9514(2) 0.19761(11) 0.0409(6) Uani 1 1 d . .
H20A H 0.3238 1.0015 0.2156 0.049 Uiso 1 1 calc R U
C21A C 0.4890(2) 0.5226(2) 0.11977(8) 0.0274(5) Uani 1 1 d . .
H21A H 0.3843 0.5016 0.1214 0.033 Uiso 1 1 calc R U
H21B H 0.4939 0.5828 0.0891 0.033 Uiso 1 1 calc R U
C22A C 0.5850(2) 0.2939(2) 0.14640(9) 0.0301(5) Uani 1 1 d . .
H22A H 0.5029 0.2690 0.1291 0.036 Uiso 1 1 calc R U
H22B H 0.5352 0.3223 0.1801 0.036 Uiso 1 1 calc R U
C23A C 0.7292(2) 0.1755(2) 0.15532(8) 0.0265(5) Uani 1 1 d . .
C24A C 0.6631(3) 0.0669(2) 0.18250(10) 0.0411(6) Uani 1 1 d . .
H24A H 0.5993 0.0959 0.2139 0.062 Uiso 1 1 calc R U
H24B H 0.7538 -0.0082 0.1911 0.062 Uiso 1 1 calc R U
H24C H 0.5942 0.0439 0.1598 0.062 Uiso 1 1 calc R U
C25A C 0.8197(3) 0.1322(2) 0.10477(9) 0.0355(6) Uani 1 1 d . .
H25A H 0.7443 0.1158 0.0825 0.053 Uiso 1 1 calc R U
H25B H 0.9073 0.0535 0.1115 0.053 Uiso 1 1 calc R U
H25C H 0.8656 0.1998 0.0879 0.053 Uiso 1 1 calc R U
C26A C 0.8450(3) 0.2036(2) 0.18995(9) 0.0378(6) Uani 1 1 d . .
H26A H 0.8749 0.2811 0.1757 0.057 Uiso 1 1 calc R U
H26B H 0.9428 0.1309 0.1922 0.057 Uiso 1 1 calc R U
H26C H 0.7917 0.2170 0.2242 0.057 Uiso 1 1 calc R U
Fe1B Fe 0.08076(3) 0.39695(3) 0.30144(2) 0.02242(8) Uani 1 1 d . .
Cl1B Cl -1.07359(7) 0.85795(6) 0.51168(3) 0.04159(16) Uani 1 1 d . .
N1B N -0.7238(2) 0.40438(16) 0.49340(7) 0.0255(4) Uani 1 1 d . .
N2B N -0.39244(19) 0.52063(16) 0.38302(7) 0.0244(4) Uani 1 1 d D .
H2BN H -0.377(3) 0.6045(10) 0.3832(9) 0.048(7) Uiso 1 1 d D .
N3B N -0.1947(2) 0.71938(16) 0.39202(7) 0.0269(4) Uani 1 1 d D .
H3BN H -0.212(3) 0.721(2) 0.4287(2) 0.044(7) Uiso 1 1 d D .
C1B C -0.6316(2) 0.57651(19) 0.44205(8) 0.0208(4) Uani 1 1 d . .
C2B C -0.6629(2) 0.7100(2) 0.42930(9) 0.0279(5) Uani 1 1 d . .
H2B H -0.5905 0.7408 0.4053 0.034 Uiso 1 1 calc R U
C3B C -0.7943(3) 0.7960(2) 0.45039(9) 0.0311(5) Uani 1 1 d . .
H3B H -0.8127 0.8856 0.4416 0.037 Uiso 1 1 calc R U
C4B C -0.9019(2) 0.7495(2) 0.48543(8) 0.0268(5) Uani 1 1 d . .
C5B C -0.8780(2) 0.6216(2) 0.49887(8) 0.0246(5) Uani 1 1 d . .
H5B H -0.9537 0.5930 0.5222 0.029 Uiso 1 1 calc R U
C6B C -0.7411(2) 0.5315(2) 0.47820(8) 0.0221(4) Uani 1 1 d . .
C7B C -0.5973(2) 0.3228(2) 0.47189(8) 0.0266(5) Uani 1 1 d . .
H7B H -0.5826 0.2342 0.4820 0.032 Uiso 1 1 calc R U
C8B C -0.4827(2) 0.3550(2) 0.43555(8) 0.0244(5) Uani 1 1 d . .
H8B H -0.3958 0.2895 0.4218 0.029 Uiso 1 1 calc R U
C9B C -0.4969(2) 0.48316(19) 0.41979(8) 0.0219(4) Uani 1 1 d . .
C10B C -0.2540(2) 0.42416(19) 0.36185(9) 0.0264(5) Uani 1 1 d . .
H10C H -0.2933 0.3606 0.3466 0.032 Uiso 1 1 calc R U
H10D H -0.1845 0.3783 0.3898 0.032 Uiso 1 1 calc R U
C11B C -0.1552(2) 0.48342(19) 0.32176(8) 0.0214(4) Uani 1 1 d . .
C12B C -0.0555(2) 0.56225(18) 0.33157(8) 0.0210(4) Uani 1 1 d . .
C13B C 0.0251(2) 0.5918(2) 0.28403(8) 0.0251(5) Uani 1 1 d . .
H13B H 0.0990 0.6425 0.2790 0.030 Uiso 1 1 calc R U
C14B C -0.0239(2) 0.5326(2) 0.24544(8) 0.0283(5) Uani 1 1 d . .
H14B H 0.0119 0.5364 0.2102 0.034 Uiso 1 1 calc R U
C15B C -0.1358(2) 0.4668(2) 0.26867(8) 0.0272(5) Uani 1 1 d . .
H15B H -0.1888 0.4195 0.2516 0.033 Uiso 1 1 calc R U
C16B C 0.1361(3) 0.2208(2) 0.34195(10) 0.0353(6) Uani 1 1 d . .
H16B H 0.0643 0.1864 0.3648 0.042 Uiso 1 1 calc R U
C17B C 0.2347(3) 0.2941(2) 0.35511(10) 0.0373(6) Uani 1 1 d . .
H17B H 0.2404 0.3182 0.3883 0.045 Uiso 1 1 calc R U
C18B C 0.3236(3) 0.3256(2) 0.31010(11) 0.0458(7) Uani 1 1 d . .
H18B H 0.3995 0.3744 0.3078 0.055 Uiso 1 1 calc R U
C19B C 0.2798(3) 0.2717(2) 0.26944(11) 0.0458(7) Uani 1 1 d . .
H19B H 0.3215 0.2775 0.2349 0.055 Uiso 1 1 calc R U
C20B C 0.1628(3) 0.2074(2) 0.28895(10) 0.0392(6) Uani 1 1 d . .
H20B H 0.1115 0.1632 0.2698 0.047 Uiso 1 1 calc R U
C21B C -0.0509(2) 0.60983(19) 0.38237(8) 0.0248(5) Uani 1 1 d . .
H21C H -0.0484 0.5396 0.4097 0.030 Uiso 1 1 calc R U
H21D H 0.0489 0.6370 0.3830 0.030 Uiso 1 1 calc R U
C22B C -0.1704(3) 0.8407(2) 0.36806(9) 0.0315(5) Uani 1 1 d . .
H22C H -0.1179 0.8264 0.3333 0.038 Uiso 1 1 calc R U
H22D H -0.0947 0.8658 0.3881 0.038 Uiso 1 1 calc R U
C23B C -0.3249(3) 0.9524(2) 0.36359(9) 0.0304(5) Uani 1 1 d . .
C24B C -0.2736(3) 1.0727(2) 0.34210(11) 0.0460(7) Uani 1 1 d . .
H24D H -0.2079 1.0935 0.3665 0.069 Uiso 1 1 calc R U
H24E H -0.3703 1.1450 0.3366 0.069 Uiso 1 1 calc R U
H24F H -0.2098 1.0564 0.3095 0.069 Uiso 1 1 calc R U
C25B C -0.4176(3) 0.9757(2) 0.41562(9) 0.0415(6) Uani 1 1 d . .
H25D H -0.4515 0.8994 0.4291 0.062 Uiso 1 1 calc R U
H25E H -0.5135 1.0496 0.4117 0.062 Uiso 1 1 calc R U
H25F H -0.3473 0.9931 0.4394 0.062 Uiso 1 1 calc R U
C26B C -0.4350(3) 0.9256(2) 0.32654(10) 0.0425(6) Uani 1 1 d . .
H26D H -0.3800 0.9198 0.2923 0.064 Uiso 1 1 calc R U
H26E H -0.5360 0.9954 0.3255 0.064 Uiso 1 1 calc R U
H26F H -0.4595 0.8443 0.3381 0.064 Uiso 1 1 calc R U

loop_
_atom_site_aniso_label
_atom_site_aniso_U_11
_atom_site_aniso_U_22
_atom_site_aniso_U_33
_atom_site_aniso_U_23
_atom_site_aniso_U_13
_atom_site_aniso_U_12
Fe1A 0.01902(15) 0.02502(17) 0.02852(19) -0.00354(14) -0.00016(13) 0.00096(12)
Cl1A 0.0353(3) 0.0469(4) 0.0588(5) -0.0187(3) 0.0046(3) 0.0031(3)
N1A 0.0336(10) 0.0376(11) 0.0289(11) -0.0023(9) 0.0075(9) -0.0160(9)
N2A 0.0233(9) 0.0292(11) 0.0335(12) -0.0051(9) 0.0079(8) -0.0058(8)
N3A 0.0277(9) 0.0236(10) 0.0232(11) -0.0029(8) 0.0036(8) -0.0026(8)
C1A 0.0206(10) 0.0330(12) 0.0220(12) -0.0019(10) -0.0014(9) -0.0091(9)
C2A 0.0276(11) 0.0348(13) 0.0392(15) -0.0019(11) 0.0095(10) -0.0103(10)
C3A 0.0346(13) 0.0293(13) 0.0484(17) -0.0030(12) 0.0046(12) -0.0078(11)
C4A 0.0227(11) 0.0403(14) 0.0319(14) -0.0112(11) -0.0005(10) -0.0023(10)
C5A 0.0233(10) 0.0452(14) 0.0221(12) -0.0073(11) 0.0028(9) -0.0112(10)
C6A 0.0219(10) 0.0373(13) 0.0202(12) -0.0049(10) 0.0005(9) -0.0109(9)
C7A 0.0400(13) 0.0340(13) 0.0298(14) -0.0005(11) 0.0046(11) -0.0164(11)
C8A 0.0298(11) 0.0304(13) 0.0304(14) -0.0037(10) 0.0030(10) -0.0072(10)
C9A 0.0209(10) 0.0327(12) 0.0244(12) -0.0041(10) -0.0002(9) -0.0079(9)
C10A 0.0252(11) 0.0298(12) 0.0349(14) -0.0035(10) 0.0054(10) -0.0057(9)
C11A 0.0184(10) 0.0265(12) 0.0259(13) -0.0030(10) -0.0005(9) 0.0022(8)
C12A 0.0182(9) 0.0229(11) 0.0215(12) -0.0006(9) 0.0000(8) 0.0034(8)
C13A 0.0228(10) 0.0262(12) 0.0288(13) 0.0011(10) 0.0027(9) 0.0025(9)
C14A 0.0316(12) 0.0383(14) 0.0220(13) -0.0042(11) 0.0003(10) 0.0031(10)
C15A 0.0237(11) 0.0350(13) 0.0318(14) -0.0086(11) -0.0045(10) 0.0006(10)
C16A 0.0322(12) 0.0297(13) 0.0480(17) 0.0059(12) -0.0024(12) -0.0007(10)
C17A 0.0414(14) 0.0349(14) 0.0547(19) 0.0008(13) -0.0245(13) 0.0026(12)
C18A 0.0199(11) 0.0342(14) 0.089(2) 0.0107(15) -0.0105(13) -0.0010(10)
C19A 0.0332(13) 0.0331(14) 0.061(2) -0.0039(14) 0.0171(13) 0.0073(11)
C20A 0.0319(12) 0.0262(13) 0.0591(19) -0.0121(12) 0.0019(12) 0.0025(10)
C21A 0.0256(11) 0.0269(12) 0.0256(13) -0.0007(10) -0.0029(9) -0.0008(9)
C22A 0.0290(11) 0.0284(12) 0.0321(14) -0.0030(10) 0.0046(10) -0.0087(10)
C23A 0.0281(11) 0.0229(11) 0.0283(13) -0.0025(10) 0.0018(9) -0.0078(9)
C24A 0.0448(14) 0.0297(13) 0.0490(17) -0.0016(12) 0.0053(12) -0.0138(11)
C25A 0.0347(12) 0.0351(14) 0.0353(15) -0.0102(11) 0.0035(11) -0.0066(11)
C26A 0.0448(14) 0.0361(14) 0.0350(15) -0.0033(11) -0.0074(11) -0.0134(11)
Fe1B 0.01694(14) 0.02362(17) 0.02335(18) -0.00313(13) 0.00089(12) -0.00060(12)
Cl1B 0.0340(3) 0.0349(3) 0.0518(4) -0.0129(3) 0.0179(3) -0.0064(3)
N1B 0.0257(9) 0.0251(10) 0.0261(11) 0.0004(8) 0.0009(8) -0.0096(8)
N2B 0.0201(8) 0.0227(10) 0.0291(11) -0.0050(8) 0.0074(7) -0.0055(7)
N3B 0.0337(10) 0.0208(9) 0.0236(11) -0.0032(8) 0.0067(8) -0.0056(8)
C1B 0.0178(9) 0.0247(11) 0.0208(11) -0.0031(9) -0.0007(8) -0.0071(8)
C2B 0.0248(10) 0.0286(12) 0.0307(13) -0.0015(10) 0.0063(9) -0.0109(9)
C3B 0.0304(11) 0.0254(12) 0.0372(14) -0.0054(10) 0.0064(10) -0.0093(10)
C4B 0.0216(10) 0.0294(12) 0.0283(13) -0.0080(10) 0.0051(9) -0.0055(9)
C5B 0.0219(10) 0.0305(12) 0.0223(12) -0.0041(10) 0.0027(9) -0.0095(9)
C6B 0.0214(10) 0.0274(11) 0.0195(11) -0.0025(9) -0.0020(8) -0.0094(9)
C7B 0.0276(11) 0.0236(11) 0.0292(13) -0.0004(10) -0.0024(9) -0.0084(9)
C8B 0.0215(10) 0.0247(11) 0.0264(12) -0.0042(9) 0.0001(9) -0.0051(9)
C9B 0.0191(9) 0.0267(11) 0.0214(12) -0.0037(9) -0.0012(8) -0.0084(8)
C10B 0.0208(10) 0.0232(11) 0.0342(13) -0.0066(10) 0.0048(9) -0.0053(9)
C11B 0.0171(9) 0.0217(11) 0.0218(12) -0.0041(9) 0.0009(8) 0.0005(8)
C12B 0.0194(9) 0.0189(10) 0.0222(12) -0.0028(9) -0.0017(8) -0.0009(8)
C13B 0.0210(10) 0.0244(11) 0.0256(12) 0.0004(9) 0.0032(9) -0.0020(9)
C14B 0.0262(11) 0.0315(12) 0.0197(12) -0.0028(10) 0.0037(9) 0.0026(9)
C15B 0.0213(10) 0.0293(12) 0.0278(13) -0.0074(10) -0.0033(9) 0.0005(9)
C16B 0.0281(12) 0.0256(12) 0.0447(16) 0.0051(11) 0.0005(11) 0.0005(10)
C17B 0.0335(12) 0.0339(14) 0.0382(15) 0.0001(11) -0.0143(11) 0.0029(10)
C18B 0.0182(11) 0.0388(15) 0.074(2) 0.0093(14) -0.0065(12) -0.0017(10)
C19B 0.0337(13) 0.0391(15) 0.0451(17) 0.0041(13) 0.0163(12) 0.0120(11)
C20B 0.0387(13) 0.0270(13) 0.0448(17) -0.0117(12) -0.0029(12) 0.0053(10)
C21B 0.0279(11) 0.0217(11) 0.0234(12) -0.0031(9) -0.0017(9) -0.0043(9)
C22B 0.0351(12) 0.0235(12) 0.0343(14) -0.0011(10) 0.0059(10) -0.0085(10)
C23B 0.0365(12) 0.0222(12) 0.0310(14) -0.0033(10) 0.0009(10) -0.0063(10)
C24B 0.0510(15) 0.0254(13) 0.0598(19) 0.0004(13) -0.0008(14) -0.0101(12)
C25B 0.0425(14) 0.0373(14) 0.0396(16) -0.0117(12) 0.0006(12) -0.0012(11)
C26B 0.0539(16) 0.0384(15) 0.0363(16) 0.0012(12) -0.0085(12) -0.0149(12)

loop_
_atom_type_symbol
_atom_type_description
_atom_type_scat_dispersion_real
_atom_type_scat_dispersion_imag
_atom_type_scat_source
C C 0.0033 0.0016 'International Tables Vol C Tables 4.2.6.8 and 6.1.1.4'
H H 0.0000 0.0000 'International Tables Vol C Tables 4.2.6.8 and 6.1.1.4'
N N 0.0061 0.0033 'International Tables Vol C Tables 4.2.6.8 and 6.1.1.4'
Cl Cl 0.1484 0.1585 'International Tables Vol C Tables 4.2.6.8 and 6.1.1.4'
Fe Fe 0.3463 0.8444 'International Tables Vol C Tables 4.2.6.8 and 6.1.1.4'

loop_
_geom_angle_atom_site_label_1
_geom_angle_atom_site_label_2
_geom_angle_atom_site_label_3
_geom_angle
C16A Fe1A C11A 106.78(9)
C16A Fe1A C17A 40.73(9)
C11A Fe1A C17A 119.34(10)
C16A Fe1A C18A 68.37(10)
C11A Fe1A C18A 154.49(11)
C17A Fe1A C18A 40.61(11)
C16A Fe1A C19A 68.20(10)
C11A Fe1A C19A 163.09(10)
C17A Fe1A C19A 68.16(12)
C18A Fe1A C19A 40.45(11)
C16A Fe1A C20A 40.35(10)
C11A Fe1A C20A 125.28(9)
C17A Fe1A C20A 68.14(10)
C18A Fe1A C20A 68.19(10)
C19A Fe1A C20A 40.62(9)
C16A Fe1A C15A 118.75(9)
C11A Fe1A C15A 40.79(8)
C17A Fe1A C15A 153.63(10)
C18A Fe1A C15A 163.89(11)
C19A Fe1A C15A 126.12(11)
C20A Fe1A C15A 107.10(9)
C16A Fe1A C14A 153.41(10)
C11A Fe1A C14A 68.71(9)
C17A Fe1A C14A 164.54(10)
C18A Fe1A C14A 126.96(10)
C19A Fe1A C14A 108.10(11)
C20A Fe1A C14A 119.53(10)
C15A Fe1A C14A 40.69(9)
C16A Fe1A C13A 164.20(10)
C11A Fe1A C13A 68.73(8)
C17A Fe1A C13A 127.09(9)
C18A Fe1A C13A 108.75(9)
C19A Fe1A C13A 120.43(10)
C20A Fe1A C13A 154.50(10)
C15A Fe1A C13A 68.44(9)
C14A Fe1A C13A 40.67(9)
C16A Fe1A C12A 126.11(10)
C11A Fe1A C12A 41.15(8)
C17A Fe1A C12A 107.87(10)
C18A Fe1A C12A 120.17(10)
C19A Fe1A C12A 154.72(9)
C20A Fe1A C12A 163.22(9)
C15A Fe1A C12A 68.80(8)
C14A Fe1A C12A 68.70(9)
C13A Fe1A C12A 40.73(8)
C7A N1A C6A 115.31(18)
C9A N2A C10A 122.02(18)
C9A N2A H2AN 116.0(15)
C10A N2A H2AN 117.0(15)
C22A N3A C21A 110.91(16)
C22A N3A H3AN 108.0(14)
C21A N3A H3AN 108.9(14)
C2A C1A C6A 118.3(2)
C2A C1A C9A 123.11(19)
C6A C1A C9A 118.57(19)
C3A C2A C1A 121.8(2)
C3A C2A H2A 119.1
C1A C2A H2A 119.1
C2A C3A C4A 118.8(2)
C2A C3A H3A 120.6
C4A C3A H3A 120.6
C5A C4A C3A 121.9(2)
C5A C4A Cl1A 119.82(17)
C3A C4A Cl1A 118.24(18)
C4A C5A C6A 120.2(2)
C4A C5A H5A 119.9
C6A C5A H5A 119.9
N1A C6A C5A 117.63(19)
N1A C6A C1A 123.4(2)
C5A C6A C1A 118.9(2)
N1A C7A C8A 126.7(2)
N1A C7A H7A 116.7
C8A C7A H7A 116.7
C9A C8A C7A 119.2(2)
C9A C8A H8A 120.4
C7A C8A H8A 120.4
N2A C9A C8A 123.2(2)
N2A C9A C1A 119.91(19)
C8A C9A C1A 116.82(19)
N2A C10A C11A 109.47(17)
N2A C10A H10A 109.8
C11A C10A H10A 109.8
N2A C10A H10B 109.8
C11A C10A H10B 109.8
H10A C10A H10B 108.2
C15A C11A C12A 108.06(18)
C15A C11A C10A 126.94(19)
C12A C11A C10A 124.99(19)
C15A C11A Fe1A 69.88(12)
C12A C11A Fe1A 69.96(11)
C10A C11A Fe1A 126.52(15)
C13A C12A C11A 107.24(18)
C13A C12A C21A 127.35(19)
C11A C12A C21A 125.30(19)
C13A C12A Fe1A 69.44(12)
C11A C12A Fe1A 68.89(11)
C21A C12A Fe1A 129.73(14)
C14A C13A C12A 108.52(19)
C14A C13A Fe1A 69.62(13)
C12A C13A Fe1A 69.83(12)
C14A C13A H13A 125.7
C12A C13A H13A 125.7
Fe1A C13A H13A 126.4
C15A C14A C13A 108.0(2)
C15A C14A Fe1A 69.62(13)
C13A C14A Fe1A 69.71(13)
C15A C14A H14A 126.0
C13A C14A H14A 126.0
Fe1A C14A H14A 126.2
C14A C15A C11A 108.19(19)
C14A C15A Fe1A 69.69(12)
C11A C15A Fe1A 69.34(11)
C14A C15A H15A 125.9
C11A C15A H15A 125.9
Fe1A C15A H15A 126.6
C20A C16A C17A 108.0(2)
C20A C16A Fe1A 70.09(14)
C17A C16A Fe1A 69.68(14)
C20A C16A H16A 126.0
C17A C16A H16A 126.0
Fe1A C16A H16A 125.8
C18A C17A C16A 107.9(2)
C18A C17A Fe1A 69.72(14)
C16A C17A Fe1A 69.60(14)
C18A C17A H17A 126.1
C16A C17A H17A 126.1
Fe1A C17A H17A 126.2
C19A C18A C17A 108.0(2)
C19A C18A Fe1A 69.88(13)
C17A C18A Fe1A 69.67(13)
C19A C18A H18A 126.0
C17A C18A H18A 126.0
Fe1A C18A H18A 126.0
C18A C19A C20A 108.0(2)
C18A C19A Fe1A 69.67(14)
C20A C19A Fe1A 69.78(13)
C18A C19A H19A 126.0
C20A C19A H19A 126.0
Fe1A C19A H19A 126.1
C16A C20A C19A 108.0(2)
C16A C20A Fe1A 69.56(13)
C19A C20A Fe1A 69.60(13)
C16A C20A H20A 126.0
C19A C20A H20A 126.0
Fe1A C20A H20A 126.4
N3A C21A C12A 110.37(16)
N3A C21A H21A 109.6
C12A C21A H21A 109.6
N3A C21A H21B 109.6
C12A C21A H21B 109.6
H21A C21A H21B 108.1
N3A C22A C23A 114.93(17)
N3A C22A H22A 108.5
C23A C22A H22A 108.5
N3A C22A H22B 108.5
C23A C22A H22B 108.5
H22A C22A H22B 107.5
C26A C23A C22A 110.15(18)
C26A C23A C25A 109.91(18)
C22A C23A C25A 111.31(19)
C26A C23A C24A 108.53(19)
C22A C23A C24A 107.79(17)
C25A C23A C24A 109.08(18)
C23A C24A H24A 109.5
C23A C24A H24B 109.5
H24A C24A H24B 109.5
C23A C24A H24C 109.5
H24A C24A H24C 109.5
H24B C24A H24C 109.5
C23A C25A H25A 109.5
C23A C25A H25B 109.5
H25A C25A H25B 109.5
C23A C25A H25C 109.5
H25A C25A H25C 109.5
H25B C25A H25C 109.5
C23A C26A H26A 109.5
C23A C26A H26B 109.5
H26A C26A H26B 109.5
C23A C26A H26C 109.5
H26A C26A H26C 109.5
H26B C26A H26C 109.5
C11B Fe1B C20B 122.55(9)
C11B Fe1B C15B 40.79(8)
C20B Fe1B C15B 106.52(9)
C11B Fe1B C18B 157.07(10)
C20B Fe1B C18B 68.18(10)
C15B Fe1B C18B 161.53(10)
C11B Fe1B C19B 160.01(10)
C20B Fe1B C19B 40.63(10)
C15B Fe1B C19B 124.32(10)
C18B Fe1B C19B 40.31(11)
C11B Fe1B C17B 120.62(9)
C20B Fe1B C17B 68.11(10)
C15B Fe1B C17B 155.71(10)
C18B Fe1B C17B 40.58(10)
C19B Fe1B C17B 67.98(11)
C11B Fe1B C16B 106.00(9)
C20B Fe1B C16B 40.42(10)
C15B Fe1B C16B 120.20(9)
C18B Fe1B C16B 68.05(9)
C19B Fe1B C16B 67.97(10)
C17B Fe1B C16B 40.40(9)
C11B Fe1B C14B 68.76(8)
C20B Fe1B C14B 121.32(10)
C15B Fe1B C14B 40.67(8)
C18B Fe1B C14B 125.67(10)
C19B Fe1B C14B 108.54(10)
C17B Fe1B C14B 162.40(9)
C16B Fe1B C14B 156.01(9)
C11B Fe1B C12B 41.24(7)
C20B Fe1B C12B 159.92(9)
C15B Fe1B C12B 68.75(8)
C18B Fe1B C12B 122.31(10)
C19B Fe1B C12B 157.91(10)
C17B Fe1B C12B 107.71(9)
C16B Fe1B C12B 123.75(9)
C14B Fe1B C12B 68.63(8)
C11B Fe1B C13B 68.76(8)
C20B Fe1B C13B 157.44(10)
C15B Fe1B C13B 68.26(8)
C18B Fe1B C13B 109.42(9)
C19B Fe1B C13B 122.91(9)
C17B Fe1B C13B 125.68(9)
C16B Fe1B C13B 161.39(9)
C14B Fe1B C13B 40.50(8)
C12B Fe1B C13B 40.72(8)
C7B N1B C6B 115.51(17)
C9B N2B C10B 119.53(17)
C9B N2B H2BN 118.7(15)
C10B N2B H2BN 115.1(14)
C22B N3B C21B 111.52(16)
C22B N3B H3BN 111.0(14)
C21B N3B H3BN 106.4(14)
C2B C1B C6B 118.48(18)
C2B C1B C9B 123.42(18)
C6B C1B C9B 118.09(18)
C3B C2B C1B 121.89(19)
C3B C2B H2B 119.1
C1B C2B H2B 119.1
C2B C3B C4B 118.7(2)
C2B C3B H3B 120.6
C4B C3B H3B 120.6
C5B C4B C3B 121.8(2)
C5B C4B Cl1B 118.77(16)
C3B C4B Cl1B 119.39(17)
C4B C5B C6B 120.21(19)
C4B C5B H5B 119.9
C6B C5B H5B 119.9
N1B C6B C5B 117.32(18)
N1B C6B C1B 123.79(18)
C5B C6B C1B 118.87(19)
N1B C7B C8B 126.0(2)
N1B C7B H7B 117.0
C8B C7B H7B 117.0
C9B C8B C7B 119.57(19)
C9B C8B H8B 120.2
C7B C8B H8B 120.2
N2B C9B C8B 122.38(19)
N2B C9B C1B 120.55(18)
C8B C9B C1B 117.01(18)
N2B C10B C11B 111.69(17)
N2B C10B H10C 109.3
C11B C10B H10C 109.3
N2B C10B H10D 109.3
C11B C10B H10D 109.3
H10C C10B H10D 107.9
C15B C11B C12B 107.81(18)
C15B C11B C10B 127.01(18)
C12B C11B C10B 125.09(19)
C15B C11B Fe1B 69.87(11)
C12B C11B Fe1B 69.96(11)
C10B C11B Fe1B 123.05(14)
C13B C12B C11B 107.30(18)
C13B C12B C21B 128.13(17)
C11B C12B C21B 124.43(18)
C13B C12B Fe1B 69.75(12)
C11B C12B Fe1B 68.81(11)
C21B C12B Fe1B 129.93(14)
C14B C13B C12B 108.50(18)
C14B C13B Fe1B 69.60(12)
C12B C13B Fe1B 69.53(11)
C14B C13B H13B 125.8
C12B C13B H13B 125.8
Fe1B C13B H13B 126.7
C13B C14B C15B 107.93(19)
C13B C14B Fe1B 69.90(12)
C15B C14B Fe1B 69.40(12)
C13B C14B H14B 126.0
C15B C14B H14B 126.0
Fe1B C14B H14B 126.2
C11B C15B C14B 108.45(18)
C11B C15B Fe1B 69.34(11)
C14B C15B Fe1B 69.94(12)
C11B C15B H15B 125.8
C14B C15B H15B 125.8
Fe1B C15B H15B 126.5
C20B C16B C17B 108.2(2)
C20B C16B Fe1B 69.54(14)
C17B C16B Fe1B 69.70(13)
C20B C16B H16B 125.9
C17B C16B H16B 125.9
Fe1B C16B H16B 126.4
C16B C17B C18B 107.9(2)
C16B C17B Fe1B 69.91(13)
C18B C17B Fe1B 69.64(13)
C16B C17B H17B 126.0
C18B C17B H17B 126.0
Fe1B C17B H17B 126.0
C19B C18B C17B 108.0(2)
C19B C18B Fe1B 69.86(13)
C17B C18B Fe1B 69.77(13)
C19B C18B H18B 126.0
C17B C18B H18B 126.0
Fe1B C18B H18B 125.9
C18B C19B C20B 108.2(2)
C18B C19B Fe1B 69.82(14)
C20B C19B Fe1B 69.59(13)
C18B C19B H19B 125.9
C20B C19B H19B 125.9
Fe1B C19B H19B 126.3
C16B C20B C19B 107.8(2)
C16B C20B Fe1B 70.03(13)
C19B C20B Fe1B 69.78(14)
C16B C20B H20B 126.1
C19B C20B H20B 126.1
Fe1B C20B H20B 125.7
N3B C21B C12B 110.56(16)
N3B C21B H21C 109.5
C12B C21B H21C 109.5
N3B C21B H21D 109.5
C12B C21B H21D 109.5
H21C C21B H21D 108.1
N3B C22B C23B 115.07(17)
N3B C22B H22C 108.5
C23B C22B H22C 108.5
N3B C22B H22D 108.5
C23B C22B H22D 108.5
H22C C22B H22D 107.5
C26B C23B C25B 109.37(19)
C26B C23B C22B 110.21(19)
C25B C23B C22B 111.46(19)
C26B C23B C24B 108.9(2)
C25B C23B C24B 109.49(19)
C22B C23B C24B 107.35(18)
C23B C24B H24D 109.5
C23B C24B H24E 109.5
H24D C24B H24E 109.5
C23B C24B H24F 109.5
H24D C24B H24F 109.5
H24E C24B H24F 109.5
C23B C25B H25D 109.5
C23B C25B H25E 109.5
H25D C25B H25E 109.5
C23B C25B H25F 109.5
H25D C25B H25F 109.5
H25E C25B H25F 109.5
C23B C26B H26D 109.5
C23B C26B H26E 109.5
H26D C26B H26E 109.5
C23B C26B H26F 109.5
H26D C26B H26F 109.5
H26E C26B H26F 109.5

loop_
_geom_bond_atom_site_label_1
_geom_bond_atom_site_label_2
_geom_bond_distance
Fe1A C16A 2.033(2)
Fe1A C11A 2.034(2)
Fe1A C17A 2.034(2)
Fe1A C18A 2.035(2)
Fe1A C19A 2.038(2)
Fe1A C20A 2.040(2)
Fe1A C15A 2.041(2)
Fe1A C14A 2.042(2)
Fe1A C13A 2.044(2)
Fe1A C12A 2.049(2)
Cl1A C4A 1.742(2)
N1A C7A 1.318(3)
N1A C6A 1.370(3)
N2A C9A 1.366(3)
N2A C10A 1.459(3)
N2A H2AN 0.964(5)
N3A C22A 1.473(3)
N3A C21A 1.488(3)
N3A H3AN 0.966(5)
C1A C2A 1.411(3)
C1A C6A 1.426(3)
C1A C9A 1.432(3)
C2A C3A 1.365(3)
C2A H2A 0.9500
C3A C4A 1.403(3)
C3A H3A 0.9500
C4A C5A 1.357(3)
C5A C6A 1.412(3)
C5A H5A 0.9500
C7A C8A 1.399(3)
C7A H7A 0.9500
C8A C9A 1.389(3)
C8A H8A 0.9500
C10A C11A 1.506(3)
C10A H10A 0.9900
C10A H10B 0.9900
C11A C15A 1.420(3)
C11A C12A 1.435(3)
C12A C13A 1.424(3)
C12A C21A 1.495(3)
C13A C14A 1.420(3)
C13A H13A 0.9500
C14A C15A 1.420(3)
C14A H14A 0.9500
C15A H15A 0.9500
C16A C20A 1.405(3)
C16A C17A 1.415(3)
C16A H16A 0.9500
C17A C18A 1.412(4)
C17A H17A 0.9500
C18A C19A 1.408(4)
C18A H18A 0.9500
C19A C20A 1.415(3)
C19A H19A 0.9500
C20A H20A 0.9500
C21A H21A 0.9900
C21A H21B 0.9900
C22A C23A 1.530(3)
C22A H22A 0.9900
C22A H22B 0.9900
C23A C26A 1.528(3)
C23A C25A 1.530(3)
C23A C24A 1.538(3)
C24A H24A 0.9800
C24A H24B 0.9800
C24A H24C 0.9800
C25A H25A 0.9800
C25A H25B 0.9800
C25A H25C 0.9800
C26A H26A 0.9800
C26A H26B 0.9800
C26A H26C 0.9800
Fe1B C11B 2.0321(19)
Fe1B C20B 2.039(2)
Fe1B C15B 2.039(2)
Fe1B C18B 2.041(2)
Fe1B C19B 2.041(2)
Fe1B C17B 2.042(2)
Fe1B C16B 2.045(2)
Fe1B C14B 2.046(2)
Fe1B C12B 2.047(2)
Fe1B C13B 2.050(2)
Cl1B C4B 1.749(2)
N1B C7B 1.320(3)
N1B C6B 1.371(3)
N2B C9B 1.371(2)
N2B C10B 1.459(2)
N2B H2BN 0.964(5)
N3B C22B 1.466(3)
N3B C21B 1.480(3)
N3B H3BN 0.965(5)
C1B C2B 1.411(3)
C1B C6B 1.427(3)
C1B C9B 1.435(3)
C2B C3B 1.365(3)
C2B H2B 0.9500
C3B C4B 1.407(3)
C3B H3B 0.9500
C4B C5B 1.362(3)
C5B C6B 1.411(3)
C5B H5B 0.9500
C7B C8B 1.402(3)
C7B H7B 0.9500
C8B C9B 1.389(3)
C8B H8B 0.9500
C10B C11B 1.503(3)
C10B H10C 0.9900
C10B H10D 0.9900
C11B C15B 1.419(3)
C11B C12B 1.437(3)
C12B C13B 1.426(3)
C12B C21B 1.496(3)
C13B C14B 1.418(3)
C13B H13B 0.9500
C14B C15B 1.420(3)
C14B H14B 0.9500
C15B H15B 0.9500
C16B C20B 1.411(3)
C16B C17B 1.411(3)
C16B H16B 0.9500
C17B C18B 1.416(3)
C17B H17B 0.9500
C18B C19B 1.407(4)
C18B H18B 0.9500
C19B C20B 1.416(3)
C19B H19B 0.9500
C20B H20B 0.9500
C21B H21C 0.9900
C21B H21D 0.9900
C22B C23B 1.531(3)
C22B H22C 0.9900
C22B H22D 0.9900
C23B C26B 1.529(3)
C23B C25B 1.530(3)
C23B C24B 1.538(3)
C24B H24D 0.9800
C24B H24E 0.9800
C24B H24F 0.9800
C25B H25D 0.9800
C25B H25E 0.9800
C25B H25F 0.9800
C26B H26D 0.9800
C26B H26E 0.9800
C26B H26F 0.9800

loop_
_geom_torsion_atom_site_label_1
_geom_torsion_atom_site_label_2
_geom_torsion_atom_site_label_3
_geom_torsion_atom_site_label_4
_geom_torsion
C6A C1A C2A C3A -0.6(3)
C9A C1A C2A C3A -179.7(2)
C1A C2A C3A C4A 1.3(4)
C2A C3A C4A C5A -0.5(4)
C2A C3A C4A Cl1A -179.43(18)
C3A C4A C5A C6A -1.0(3)
Cl1A C4A C5A C6A 177.91(16)
C7A N1A C6A C5A -178.65(19)
C7A N1A C6A C1A 0.8(3)
C4A C5A C6A N1A -178.8(2)
C4A C5A C6A C1A 1.7(3)
C2A C1A C6A N1A 179.7(2)
C9A C1A C6A N1A -1.2(3)
C2A C1A C6A C5A -0.9(3)
C9A C1A C6A C5A 178.24(18)
C6A N1A C7A C8A -0.2(3)
N1A C7A C8A C9A -0.1(4)
C10A N2A C9A C8A 4.8(3)
C10A N2A C9A C1A -178.02(18)
C7A C8A C9A N2A 176.9(2)
C7A C8A C9A C1A -0.3(3)
C2A C1A C9A N2A 2.6(3)
C6A C1A C9A N2A -176.44(18)
C2A C1A C9A C8A 180.0(2)
C6A C1A C9A C8A 0.9(3)
C9A N2A C10A C11A -173.11(18)
N2A C10A C11A C15A 112.2(2)
N2A C10A C11A C12A -66.7(3)
N2A C10A C11A Fe1A -156.57(15)
C15A C11A C12A C13A 0.7(2)
C10A C11A C12A C13A 179.73(19)
Fe1A C11A C12A C13A -59.07(14)
C15A C11A C12A C21A -175.80(19)
C10A C11A C12A C21A 3.3(3)
Fe1A C11A C12A C21A 124.5(2)
C15A C11A C12A Fe1A 59.73(14)
C10A C11A C12A Fe1A -121.2(2)
C11A C12A C13A C14A -0.3(2)
C21A C12A C13A C14A 176.03(19)
Fe1A C12A C13A C14A -59.05(15)
C11A C12A C13A Fe1A 58.72(14)
C21A C12A C13A Fe1A -124.9(2)
C12A C13A C14A C15A -0.1(2)
Fe1A C13A C14A C15A -59.30(15)
C12A C13A C14A Fe1A 59.18(14)
C13A C14A C15A C11A 0.5(2)
Fe1A C14A C15A C11A -58.83(15)
C13A C14A C15A Fe1A 59.36(15)
C12A C11A C15A C14A -0.7(2)
C10A C11A C15A C14A -179.8(2)
Fe1A C11A C15A C14A 59.05(15)
C12A C11A C15A Fe1A -59.78(14)
C10A C11A C15A Fe1A 121.2(2)
C20A C16A C17A C18A -0.4(3)
Fe1A C16A C17A C18A 59.43(17)
C20A C16A C17A Fe1A -59.83(17)
C16A C17A C18A C19A 0.2(3)
Fe1A C17A C18A C19A 59.58(17)
C16A C17A C18A Fe1A -59.35(16)
C17A C18A C19A C20A 0.0(3)
Fe1A C18A C19A C20A 59.47(17)
C17A C18A C19A Fe1A -59.45(17)
C17A C16A C20A C19A 0.4(3)
Fe1A C16A C20A C19A -59.16(17)
C17A C16A C20A Fe1A 59.57(16)
C18A C19A C20A C16A -0.3(3)
Fe1A C19A C20A C16A 59.13(16)
C18A C19A C20A Fe1A -59.40(17)
C22A N3A C21A C12A 84.1(2)
C13A C12A C21A N3A -93.9(2)
C11A C12A C21A N3A 81.9(2)
Fe1A C12A C21A N3A 172.68(14)
C21A N3A C22A C23A -165.86(18)
N3A C22A C23A C26A 68.1(2)
N3A C22A C23A C25A -54.1(2)
N3A C22A C23A C24A -173.66(18)
C6B C1B C2B C3B -0.2(3)
C9B C1B C2B C3B 178.5(2)
C1B C2B C3B C4B -0.6(3)
C2B C3B C4B C5B 0.3(3)
C2B C3B C4B Cl1B -178.44(17)
C3B C4B C5B C6B 1.0(3)
Cl1B C4B C5B C6B 179.70(15)
C7B N1B C6B C5B 177.75(18)
C7B N1B C6B C1B -0.6(3)
C4B C5B C6B N1B 179.78(18)
C4B C5B C6B C1B -1.8(3)
C2B C1B C6B N1B 179.71(18)
C9B C1B C6B N1B 0.9(3)
C2B C1B C6B C5B 1.4(3)
C9B C1B C6B C5B -177.38(17)
C6B N1B C7B C8B -0.2(3)
N1B C7B C8B C9B 0.7(3)
C10B N2B C9B C8B -4.4(3)
C10B N2B C9B C1B 178.51(17)
C7B C8B C9B N2B -177.49(18)
C7B C8B C9B C1B -0.3(3)
C2B C1B C9B N2B -1.9(3)
C6B C1B C9B N2B 176.80(17)
C2B C1B C9B C8B -179.16(19)
C6B C1B C9B C8B -0.4(3)
C9B N2B C10B C11B 179.30(17)
N2B C10B C11B C15B -113.3(2)
N2B C10B C11B C12B 70.5(3)
N2B C10B C11B Fe1B 158.07(14)
C15B C11B C12B C13B -0.5(2)
C10B C11B C12B C13B 176.31(18)
Fe1B C11B C12B C13B 59.36(14)
C15B C11B C12B C21B 175.46(18)
C10B C11B C12B C21B -7.7(3)
Fe1B C11B C12B C21B -124.67(19)
C15B C11B C12B Fe1B -59.87(14)
C10B C11B C12B Fe1B 116.95(19)
C11B C12B C13B C14B 0.1(2)
C21B C12B C13B C14B -175.69(19)
Fe1B C12B C13B C14B 58.85(14)
C11B C12B C13B Fe1B -58.77(13)
C21B C12B C13B Fe1B 125.5(2)
C12B C13B C14B C15B 0.4(2)
Fe1B C13B C14B C15B 59.19(14)
C12B C13B C14B Fe1B -58.81(14)
C12B C11B C15B C14B 0.7(2)
C10B C11B C15B C14B -176.00(19)
Fe1B C11B C15B C14B -59.18(14)
C12B C11B C15B Fe1B 59.92(14)
C10B C11B C15B Fe1B -116.8(2)
C13B C14B C15B C11B -0.7(2)
Fe1B C14B C15B C11B 58.81(14)
C13B C14B C15B Fe1B -59.50(14)
C20B C16B C17B C18B -0.4(3)
Fe1B C16B C17B C18B -59.50(16)
C20B C16B C17B Fe1B 59.10(16)
C16B C17B C18B C19B 0.0(3)
Fe1B C17B C18B C19B -59.66(16)
C16B C17B C18B Fe1B 59.66(16)
C17B C18B C19B C20B 0.4(3)
Fe1B C18B C19B C20B -59.22(16)
C17B C18B C19B Fe1B 59.60(16)
C17B C16B C20B C19B 0.6(3)
Fe1B C16B C20B C19B 59.83(16)
C17B C16B C20B Fe1B -59.20(16)
C18B C19B C20B C16B -0.6(3)
Fe1B C19B C20B C16B -59.99(16)
C18B C19B C20B Fe1B 59.36(17)
C22B N3B C21B C12B -83.9(2)
C13B C12B C21B N3B 97.7(2)
C11B C12B C21B N3B -77.4(2)
Fe1B C12B C21B N3B -167.53(13)
C21B N3B C22B C23B 164.47(18)
N3B C22B C23B C26B -66.4(3)
N3B C22B C23B C25B 55.3(3)
N3B C22B C23B C24B 175.16(19)
